data_7153055
loop_
_publ_author_name
'Krishnamurthi, Janagiraman'
'Nambu, Hisanori'
'Takeda, Koji'
'Anada, Masahiro'
'Yamano, Akihito'
'Hashimoto, Shunichi'

_publ_section_title
;
 Enantioselective cycloaddition of carbonyl ylides with arylallenes using
 Rh2(S-TCPTTL)4.
;
_journal_issue 32
_journal_name_full 'Organic &amp; biomolecular chemistry'
_journal_page_first 5374
_journal_page_last 5382
_journal_paper_doi 10.1039/c3ob41236a
_journal_volume 11
_journal_year 2013
_chemical_absolute_configuration 'CHOOSE rm ad rmad syn or unk'
_chemical_formula_moiety 'C20 H23 Br O4'
_chemical_formula_sum 'C20 H23 Br O4'
_chemical_formula_weight 407.30
_space_group_IT_number 4
_symmetry_cell_setting monoclinic
_symmetry_Int_Tables_number 4
_symmetry_space_group_name_Hall 'P 2yb'
_symmetry_space_group_name_H-M 'P 1 21 1'
_atom_sites_solution_hydrogens geom
_atom_sites_solution_primary direct
_atom_sites_solution_secondary difmap
_cell_angle_alpha 90.0000
_cell_angle_beta 113.408(8)
_cell_angle_gamma 90.0000
_cell_formula_units_Z 4
_cell_length_a 18.6107(4)
_cell_length_b 5.73338(13)
_cell_length_c 19.3766(4)
_cell_measurement_reflns_used 17772
_cell_measurement_temperature 93
_cell_measurement_theta_max 68.28
_cell_measurement_theta_min 4.24
_cell_volume 1897.37(13)
_computing_cell_refinement 'RAPID AUTO'
_computing_data_collection 'RAPID AUTO (Rigaku, ????)'
_computing_data_reduction 'RAPID AUTO'
_computing_molecular_graphics 'CrystalStructure 4.0'
_computing_publication_material 'CrystalStructure 4.0 (Rigaku, 2011)'
_computing_structure_refinement 'SHELXL97 (Sheldrick, 2008)'
_computing_structure_solution 'Il Milione (Burla, et al., 2007)'
_diffrn_ambient_temperature 93
_diffrn_detector_area_resol_mean 10.000
_diffrn_measured_fraction_theta_full 0.982
_diffrn_measured_fraction_theta_max 0.982
_diffrn_measurement_device_type 'Rigaku R-AXIS RAPID II'
_diffrn_measurement_method \w
_diffrn_radiation_type 'Cu K\a'
_diffrn_radiation_wavelength 1.54187
_diffrn_reflns_av_R_equivalents 0.0268
_diffrn_reflns_limit_h_max 21
_diffrn_reflns_limit_h_min -21
_diffrn_reflns_limit_k_max 6
_diffrn_reflns_limit_k_min -6
_diffrn_reflns_limit_l_max 23
_diffrn_reflns_limit_l_min -23
_diffrn_reflns_number 22495
_diffrn_reflns_theta_full 68.23
_diffrn_reflns_theta_max 68.23
_diffrn_reflns_theta_min 4.24
_diffrn_standards_number 0
_exptl_absorpt_coefficient_mu 3.129
_exptl_absorpt_correction_T_max 0.731
_exptl_absorpt_correction_T_min 0.563
_exptl_absorpt_correction_type multi-scan
_exptl_absorpt_process_details 'ABSCOR (Rigaku, 1995)'
_exptl_crystal_colour colorless
_exptl_crystal_density_diffrn 1.426
_exptl_crystal_density_method 'not measured'
_exptl_crystal_description platelet
_exptl_crystal_F_000 840.00
_exptl_crystal_size_max 0.200
_exptl_crystal_size_mid 0.150
_exptl_crystal_size_min 0.100
_refine_diff_density_max 0.48
_refine_diff_density_min -0.27
_refine_ls_abs_structure_details 'Flack, H. D. (1983), Acta Cryst. A39, 876-881. 3013 Friedel Pairs'
_refine_ls_abs_structure_Flack 0.014(11)
_refine_ls_extinction_method none
_refine_ls_goodness_of_fit_ref 1.122
_refine_ls_hydrogen_treatment constr
_refine_ls_number_parameters 452
_refine_ls_number_reflns 6794
_refine_ls_number_restraints 1
_refine_ls_R_factor_gt 0.0266
_refine_ls_shift/su_max 0.001
_refine_ls_structure_factor_coef Fsqd
_refine_ls_weighting_details 'w = 1/[\s^2^(Fo^2^)+(0.0381P)^2^+0.4761P] where P=(Fo^2^+2Fc^2^)/3'
_refine_ls_weighting_scheme calc
_refine_ls_wR_factor_ref 0.0729
_reflns_number_gt 6653
_reflns_number_total 6794
_reflns_threshold_expression F^2^>2.0\s(F^2^)
_cod_data_source_file c3ob41236a.txt
_cod_data_source_block Mur001_(sx075)
_cod_original_cell_volume 1897.38(13)
_cod_database_code 7153055

loop_
_symmetry_equiv_pos_site_id
_symmetry_equiv_pos_as_xyz
1 +X,+Y,+Z
2 -X,1/2+Y,-Z

loop_
_atom_site_label
_atom_site_type_symbol
_atom_site_fract_x
_atom_site_fract_y
_atom_site_fract_z
_atom_site_U_iso_or_equiv
_atom_site_adp_type
_atom_site_occupancy
_atom_site_symmetry_multiplicity
_atom_site_calc_flag
_atom_site_refinement_flags
Br1 Br 0.246842(15) 0.16660(5) 0.001249(13) 0.04057(8) Uani 1 2 d .
Br2 Br 0.594407(14) 0.16937(6) -0.038156(12) 0.04289(8) Uani 1 2 d .
O1 O 0.24886(9) 0.3432(3) 0.37744(8) 0.0245(3) Uani 1 2 d .
O2 O 0.12606(10) 0.1099(3) 0.27880(10) 0.0312(4) Uani 1 2 d .
O3 O 0.07737(9) 0.4383(3) 0.21168(8) 0.0250(3) Uani 1 2 d .
O4 O 0.08531(9) 0.6232(3) 0.35615(9) 0.0331(4) Uani 1 2 d .
O5 O 0.81061(8) 0.3212(3) 0.36942(8) 0.0228(3) Uani 1 2 d .
O6 O 0.67296(10) 0.1032(3) 0.32380(10) 0.0284(4) Uani 1 2 d .
O7 O 0.60748(8) 0.4435(3) 0.28485(8) 0.0215(3) Uani 1 2 d .
O8 O 0.69565(9) 0.6274(3) 0.43095(8) 0.0309(4) Uani 1 2 d .
C1 C 0.18908(14) 0.4803(4) 0.32255(13) 0.0239(5) Uani 1 2 d .
C2 C 0.23304(12) 0.6315(4) 0.28446(11) 0.0231(5) Uani 1 2 d .
C3 C 0.31398(12) 0.6503(5) 0.34852(11) 0.0241(4) Uani 1 2 d .
C4 C 0.31317(13) 0.5052(4) 0.41408(13) 0.0256(5) Uani 1 2 d .
C5 C 0.29201(12) 0.6536(5) 0.46860(11) 0.0261(4) Uani 1 2 d .
C6 C 0.21286(14) 0.7784(4) 0.42828(13) 0.0272(5) Uani 1 2 d .
C7 C 0.15395(13) 0.6316(4) 0.36754(12) 0.0253(5) Uani 1 2 d .
C8 C 0.12708(14) 0.3161(4) 0.26884(13) 0.0229(5) Uani 1 2 d .
C9 C 0.01195(14) 0.3209(4) 0.14990(13) 0.0284(5) Uani 1 2 d .
C10 C -0.04357(14) 0.2115(5) 0.18039(14) 0.0361(6) Uani 1 2 d .
C11 C -0.02566(17) 0.5216(5) 0.09717(15) 0.0422(7) Uani 1 2 d .
C12 C 0.04507(14) 0.1414(5) 0.11182(13) 0.0352(6) Uani 1 2 d .
C13 C 0.23666(13) 0.5181(4) 0.21495(13) 0.0236(5) Uani 1 2 d .
C14 C 0.20507(13) 0.6297(4) 0.14575(12) 0.0267(5) Uani 1 2 d .
C15 C 0.20861(15) 0.5282(5) 0.08166(14) 0.0314(5) Uani 1 2 d .
C16 C 0.24330(14) 0.3133(5) 0.08784(13) 0.0296(5) Uani 1 2 d .
C17 C 0.27605(13) 0.1975(5) 0.15618(12) 0.0277(5) Uani 1 2 d .
C18 C 0.27267(14) 0.3016(4) 0.21957(13) 0.0269(5) Uani 1 2 d .
C19 C 0.37389(14) 0.7693(4) 0.34644(14) 0.0293(5) Uani 1 2 d .
C20 C 0.38667(14) 0.3610(5) 0.45400(14) 0.0300(5) Uani 1 2 d .
C21 C 0.74298(12) 0.4673(4) 0.34093(12) 0.0207(4) Uani 1 2 d .
C22 C 0.75204(12) 0.6151(4) 0.27747(11) 0.0201(4) Uani 1 2 d .
C23 C 0.84126(12) 0.6213(4) 0.30417(12) 0.0217(5) Uani 1 2 d .
C24 C 0.87559(13) 0.4724(4) 0.37514(13) 0.0258(5) Uani 1 2 d .
C25 C 0.89438(13) 0.6236(4) 0.44516(12) 0.0306(5) Uani 1 2 d .
C26 C 0.82212(14) 0.7610(4) 0.44246(13) 0.0290(5) Uani 1 2 d .
C27 C 0.74689(13) 0.6233(4) 0.40772(11) 0.0244(5) Uani 1 2 d .
C28 C 0.67062(13) 0.3107(4) 0.31560(13) 0.0213(5) Uani 1 2 d .
C29 C 0.52787(13) 0.3408(4) 0.25955(13) 0.0258(5) Uani 1 2 d .
C30 C 0.51837(14) 0.2214(5) 0.32531(14) 0.0322(6) Uani 1 2 d .
C31 C 0.47662(14) 0.5548(4) 0.23486(14) 0.0297(5) Uani 1 2 d .
C32 C 0.51466(13) 0.1778(5) 0.19361(12) 0.0323(5) Uani 1 2 d .
C33 C 0.71285(13) 0.5038(4) 0.20016(12) 0.0212(4) Uani 1 2 d .
C34 C 0.65034(13) 0.6143(4) 0.14409(12) 0.0252(5) Uani 1 2 d .
C35 C 0.61458(14) 0.5147(5) 0.07314(13) 0.0312(5) Uani 1 2 d .
C36 C 0.64166(14) 0.3044(5) 0.05931(13) 0.0296(5) Uani 1 2 d .
C37 C 0.70389(13) 0.1907(5) 0.11381(12) 0.0303(5) Uani 1 2 d .
C38 C 0.73950(14) 0.2917(4) 0.18417(13) 0.0266(5) Uani 1 2 d .
C39 C 0.88116(14) 0.7307(4) 0.27108(14) 0.0290(5) Uani 1 2 d .
C40 C 0.94216(14) 0.3153(5) 0.37986(15) 0.0335(6) Uani 1 2 d .
H2 H 0.2084 0.78929 0.27166 0.0277 Uiso 1 2 calc R
H5A H 0.33352 0.7713 0.49219 0.0313 Uiso 1 2 calc R
H5B H 0.28922 0.55301 0.50898 0.0313 Uiso 1 2 calc R
H6A H 0.19119 0.82002 0.46577 0.0326 Uiso 1 2 calc R
H6B H 0.22162 0.92495 0.40573 0.0326 Uiso 1 2 calc R
H10A H -0.0878 0.14087 0.139 0.0434 Uiso 1 2 calc R
H10B H -0.06296 0.33182 0.2046 0.0434 Uiso 1 2 calc R
H10C H -0.01587 0.09117 0.21729 0.0434 Uiso 1 2 calc R
H11A H -0.04267 0.64049 0.12377 0.0507 Uiso 1 2 calc R
H11B H -0.07106 0.4644 0.05394 0.0507 Uiso 1 2 calc R
H11C H 0.01237 0.58978 0.07964 0.0507 Uiso 1 2 calc R
H12A H 0.0057 0.10604 0.06152 0.0423 Uiso 1 2 calc R
H12B H 0.05867 -0.00164 0.14195 0.0423 Uiso 1 2 calc R
H12C H 0.09204 0.20501 0.1076 0.0423 Uiso 1 2 calc R
H14 H 0.18065 0.77739 0.14192 0.0320 Uiso 1 2 calc R
H15 H 0.1874 0.60634 0.0346 0.0377 Uiso 1 2 calc R
H17 H 0.30033 0.04976 0.15958 0.0332 Uiso 1 2 calc R
H18 H 0.29518 0.22445 0.26674 0.0323 Uiso 1 2 calc R
H19A H 0.42252 0.76938 0.38879 0.0352 Uiso 1 2 calc R
H19B H 0.36833 0.85467 0.30259 0.0352 Uiso 1 2 calc R
H20A H 0.39724 0.26553 0.41712 0.0360 Uiso 1 2 calc R
H20B H 0.37902 0.25931 0.49117 0.0360 Uiso 1 2 calc R
H20C H 0.43112 0.46523 0.47942 0.0360 Uiso 1 2 calc R
H22 H 0.73122 0.77612 0.27702 0.0241 Uiso 1 2 calc R
H25A H 0.9367 0.73444 0.4493 0.0367 Uiso 1 2 calc R
H25B H 0.9135 0.5229 0.49038 0.0367 Uiso 1 2 calc R
H26A H 0.82992 0.80648 0.49424 0.0347 Uiso 1 2 calc R
H26B H 0.81734 0.9057 0.41308 0.0347 Uiso 1 2 calc R
H30A H 0.46329 0.17953 0.31115 0.0386 Uiso 1 2 calc R
H30B H 0.53511 0.32751 0.3685 0.0386 Uiso 1 2 calc R
H30C H 0.55059 0.08001 0.33874 0.0386 Uiso 1 2 calc R
H31A H 0.48916 0.66199 0.27746 0.0357 Uiso 1 2 calc R
H31B H 0.42148 0.50864 0.21693 0.0357 Uiso 1 2 calc R
H31C H 0.48595 0.63269 0.19415 0.0357 Uiso 1 2 calc R
H32A H 0.45864 0.14378 0.1679 0.0388 Uiso 1 2 calc R
H32B H 0.54346 0.03212 0.21214 0.0388 Uiso 1 2 calc R
H32C H 0.53338 0.25239 0.15835 0.0388 Uiso 1 2 calc R
H34 H 0.63187 0.75923 0.15435 0.0302 Uiso 1 2 calc R
H35 H 0.57205 0.59098 0.03479 0.0374 Uiso 1 2 calc R
H37 H 0.72192 0.04555 0.10316 0.0364 Uiso 1 2 calc R
H38 H 0.78256 0.21565 0.22198 0.0319 Uiso 1 2 calc R
H39A H 0.93667 0.7207 0.29143 0.0348 Uiso 1 2 calc R
H39B H 0.85443 0.81956 0.22687 0.0348 Uiso 1 2 calc R
H40A H 0.92481 0.21033 0.33638 0.0401 Uiso 1 2 calc R
H40B H 0.95896 0.22327 0.42623 0.0401 Uiso 1 2 calc R
H40C H 0.98606 0.41011 0.38005 0.0401 Uiso 1 2 calc R

loop_
_atom_site_aniso_label
_atom_site_aniso_U_11
_atom_site_aniso_U_22
_atom_site_aniso_U_33
_atom_site_aniso_U_12
_atom_site_aniso_U_13
_atom_site_aniso_U_23
Br1 0.05181(16) 0.04270(15) 0.03874(14) -0.00755(15) 0.03022(12) -0.01096(14)
Br2 0.03514(14) 0.06137(18) 0.02690(12) -0.00741(15) 0.00676(10) -0.01314(15)
O1 0.0251(8) 0.0223(8) 0.0272(8) -0.0028(7) 0.0115(6) 0.0016(6)
O2 0.0332(9) 0.0236(10) 0.0348(9) -0.0047(7) 0.0113(7) 0.0008(7)
O3 0.0249(8) 0.0220(8) 0.0283(8) -0.0013(6) 0.0106(7) -0.0017(6)
O4 0.0256(9) 0.0369(11) 0.0408(9) -0.0041(7) 0.0175(7) -0.0062(8)
O5 0.0194(8) 0.0206(8) 0.0268(8) 0.0011(6) 0.0073(6) 0.0034(6)
O6 0.0283(9) 0.0201(9) 0.0364(9) -0.0015(6) 0.0126(7) 0.0018(7)
O7 0.0195(8) 0.0195(8) 0.0269(8) -0.0028(6) 0.0106(6) 0.0012(6)
O8 0.0372(9) 0.0323(10) 0.0291(8) -0.0004(8) 0.0194(7) 0.0010(7)
C1 0.0281(12) 0.0214(11) 0.0253(11) -0.0014(9) 0.0139(9) 0.0009(9)
C2 0.0259(11) 0.0179(12) 0.0285(10) 0.0000(9) 0.0139(8) 0.0010(9)
C3 0.0283(11) 0.0186(11) 0.0284(10) -0.0014(10) 0.0143(8) -0.0046(10)
C4 0.0242(11) 0.0244(11) 0.0298(12) -0.0039(10) 0.0124(9) -0.0003(9)
C5 0.0261(10) 0.0276(11) 0.0260(10) -0.0014(11) 0.0118(8) -0.0005(11)
C6 0.0301(12) 0.0269(12) 0.0278(11) -0.0007(10) 0.0149(10) -0.0047(9)
C7 0.0283(11) 0.0220(13) 0.0293(11) -0.0004(10) 0.0153(9) 0.0029(9)
C8 0.0205(11) 0.0248(12) 0.0296(12) 0.0002(9) 0.0164(10) -0.0012(9)
C9 0.0283(12) 0.0281(13) 0.0283(12) -0.0054(10) 0.0107(10) -0.0049(10)
C10 0.0268(12) 0.0430(17) 0.0405(13) -0.0088(11) 0.0154(10) -0.0074(12)
C11 0.0413(15) 0.0398(16) 0.0332(14) -0.0031(13) 0.0016(12) 0.0014(12)
C12 0.0391(13) 0.0336(15) 0.0352(12) -0.0066(13) 0.0172(10) -0.0100(12)
C13 0.0251(11) 0.0223(11) 0.0294(11) -0.0040(9) 0.0174(9) -0.0014(9)
C14 0.0300(11) 0.0233(13) 0.0325(11) 0.0023(10) 0.0185(9) 0.0028(10)
C15 0.0353(14) 0.0336(14) 0.0299(12) -0.0029(11) 0.0178(11) 0.0015(10)
C16 0.0319(13) 0.0316(13) 0.0322(12) -0.0080(10) 0.0201(11) -0.0096(10)
C17 0.0248(11) 0.0259(12) 0.0380(11) -0.0031(10) 0.0182(9) -0.0048(11)
C18 0.0273(12) 0.0228(12) 0.0302(12) -0.0010(9) 0.0109(10) 0.0006(9)
C19 0.0263(12) 0.0296(12) 0.0348(12) -0.0028(10) 0.0150(10) -0.0011(10)
C20 0.0266(12) 0.0307(13) 0.0330(12) -0.0000(10) 0.0123(10) 0.0021(10)
C21 0.0198(11) 0.0172(11) 0.0244(10) 0.0018(8) 0.0080(9) 0.0015(8)
C22 0.0197(10) 0.0180(11) 0.0239(10) -0.0009(8) 0.0100(8) 0.0006(8)
C23 0.0213(10) 0.0190(12) 0.0246(10) -0.0005(9) 0.0089(8) -0.0019(8)
C24 0.0212(12) 0.0242(12) 0.0290(11) -0.0021(9) 0.0068(9) 0.0037(9)
C25 0.0274(11) 0.0327(15) 0.0260(11) -0.0046(10) 0.0046(9) 0.0013(10)
C26 0.0331(13) 0.0272(12) 0.0257(11) -0.0034(10) 0.0107(10) -0.0028(9)
C27 0.0323(12) 0.0182(12) 0.0220(10) 0.0010(9) 0.0102(9) 0.0021(8)
C28 0.0225(12) 0.0233(12) 0.0214(11) -0.0000(9) 0.0123(9) -0.0005(9)
C29 0.0213(11) 0.0255(12) 0.0313(12) -0.0049(9) 0.0113(9) -0.0002(10)
C30 0.0291(12) 0.0348(15) 0.0393(13) -0.0040(10) 0.0208(10) 0.0043(10)
C31 0.0228(12) 0.0302(13) 0.0353(13) -0.0012(10) 0.0106(10) -0.0004(10)
C32 0.0331(12) 0.0278(12) 0.0346(11) -0.0075(12) 0.0119(9) -0.0055(12)
C33 0.0217(11) 0.0222(11) 0.0221(10) -0.0030(9) 0.0111(9) 0.0023(8)
C34 0.0236(11) 0.0273(13) 0.0271(10) 0.0032(9) 0.0126(9) 0.0044(9)
C35 0.0260(12) 0.0415(15) 0.0243(12) 0.0039(11) 0.0080(10) 0.0044(10)
C36 0.0296(13) 0.0392(14) 0.0199(11) -0.0096(11) 0.0097(9) -0.0056(10)
C37 0.0325(12) 0.0280(12) 0.0305(11) -0.0047(11) 0.0126(9) -0.0052(11)
C38 0.0255(12) 0.0260(12) 0.0254(11) 0.0020(9) 0.0071(9) 0.0014(9)
C39 0.0246(11) 0.0259(14) 0.0358(12) -0.0011(9) 0.0114(10) 0.0024(9)
C40 0.0233(12) 0.0312(14) 0.0412(14) 0.0021(10) 0.0079(11) 0.0062(11)

loop_
_atom_type_symbol
_atom_type_description
_atom_type_scat_dispersion_real
_atom_type_scat_dispersion_imag
_atom_type_scat_source
C C 0.0181 0.0091
;
International Tables for Crystallography
(1992, Vol. C, Tables 4.2.6.8 and 6.1.1.4)
;
H H 0.0000 0.0000
;
International Tables for Crystallography
(1992, Vol. C, Table 6.1.1.4)
;
O O 0.0492 0.0322
;
International Tables for Crystallography
(1992, Vol. C, Tables 4.2.6.8 and 6.1.1.4)
;
Br Br -0.6763 1.2805
;
International Tables for Crystallography
(1992, Vol. C, Tables 4.2.6.8 and 6.1.1.4)
;

loop_
_geom_angle_atom_site_label_1
_geom_angle_atom_site_label_2
_geom_angle_atom_site_label_3
_geom_angle
_geom_angle_publ_flag
C1 O1 C4 104.92(16) yes
C8 O3 C9 120.64(18) yes
C21 O5 C24 104.95(16) yes
C28 O7 C29 120.68(17) yes
O1 C1 C2 104.91(19) yes
O1 C1 C7 105.50(18) yes
O1 C1 C8 108.72(18) yes
C2 C1 C7 111.87(19) yes
C2 C1 C8 114.5(2) yes
C7 C1 C8 110.8(2) yes
C1 C2 C3 100.81(17) yes
C1 C2 C13 113.36(18) yes
C3 C2 C13 111.9(2) yes
C2 C3 C4 107.79(19) yes
C2 C3 C19 125.7(2) yes
C4 C3 C19 126.53(18) yes
O1 C4 C3 102.72(16) yes
O1 C4 C5 107.8(2) yes
O1 C4 C20 107.46(18) yes
C3 C4 C5 111.3(2) yes
C3 C4 C20 114.6(2) yes
C5 C4 C20 112.25(19) yes
C4 C5 C6 111.44(17) yes
C5 C6 C7 112.9(2) yes
O4 C7 C1 121.85(19) yes
O4 C7 C6 123.6(2) yes
C1 C7 C6 114.5(2) yes
O2 C8 O3 127.2(2) yes
O2 C8 C1 123.52(19) yes
O3 C8 C1 109.28(19) yes
O3 C9 C10 109.9(2) yes
O3 C9 C11 102.16(19) yes
O3 C9 C12 109.55(19) yes
C10 C9 C11 112.0(2) yes
C10 C9 C12 112.2(2) yes
C11 C9 C12 110.6(2) yes
C2 C13 C14 120.5(2) yes
C2 C13 C18 120.8(2) yes
C14 C13 C18 118.7(2) yes
C13 C14 C15 121.0(2) yes
C14 C15 C16 118.9(2) yes
Br1 C16 C15 119.97(19) yes
Br1 C16 C17 118.3(2) yes
C15 C16 C17 121.7(3) yes
C16 C17 C18 118.8(2) yes
C13 C18 C17 121.0(2) yes
O5 C21 C22 105.62(19) yes
O5 C21 C27 105.89(15) yes
O5 C21 C28 107.96(17) yes
C22 C21 C27 111.19(17) yes
C22 C21 C28 115.10(16) yes
C27 C21 C28 110.5(2) yes
C21 C22 C23 100.89(15) yes
C21 C22 C33 112.92(18) yes
C23 C22 C33 111.9(2) yes
C22 C23 C24 107.5(2) yes
C22 C23 C39 126.31(19) yes
C24 C23 C39 126.1(2) yes
O5 C24 C23 103.10(15) yes
O5 C24 C25 107.2(2) yes
O5 C24 C40 106.68(19) yes
C23 C24 C25 110.43(19) yes
C23 C24 C40 115.4(2) yes
C25 C24 C40 113.13(17) yes
C24 C25 C26 111.76(16) yes
C25 C26 C27 112.9(2) yes
O8 C27 C21 122.73(19) yes
O8 C27 C26 123.6(2) yes
C21 C27 C26 113.6(2) yes
O6 C28 O7 127.5(2) yes
O6 C28 C21 124.0(2) yes
O7 C28 C21 108.50(18) yes
O7 C29 C30 109.60(16) yes
O7 C29 C31 101.78(18) yes
O7 C29 C32 109.1(2) yes
C30 C29 C31 111.3(2) yes
C30 C29 C32 113.2(2) yes
C31 C29 C32 111.22(18) yes
C22 C33 C34 120.2(2) yes
C22 C33 C38 120.73(17) yes
C34 C33 C38 119.0(2) yes
C33 C34 C35 120.6(2) yes
C34 C35 C36 119.0(2) yes
Br2 C36 C35 119.35(16) yes
Br2 C36 C37 118.9(2) yes
C35 C36 C37 121.7(2) yes
C36 C37 C38 118.9(3) yes
C33 C38 C37 120.7(2) yes
C1 C2 H2 110.140 no
C3 C2 H2 110.146 no
C13 C2 H2 110.141 no
C4 C5 H5A 109.341 no
C4 C5 H5B 109.341 no
C6 C5 H5A 109.335 no
C6 C5 H5B 109.348 no
H5A C5 H5B 107.969 no
C5 C6 H6A 109.008 no
C5 C6 H6B 109.004 no
C7 C6 H6A 109.009 no
C7 C6 H6B 109.002 no
H6A C6 H6B 107.802 no
C9 C10 H10A 109.466 no
C9 C10 H10B 109.475 no
C9 C10 H10C 109.474 no
H10A C10 H10B 109.474 no
H10A C10 H10C 109.468 no
H10B C10 H10C 109.470 no
C9 C11 H11A 109.471 no
C9 C11 H11B 109.467 no
C9 C11 H11C 109.480 no
H11A C11 H11B 109.466 no
H11A C11 H11C 109.473 no
H11B C11 H11C 109.471 no
C9 C12 H12A 109.470 no
C9 C12 H12B 109.483 no
C9 C12 H12C 109.477 no
H12A C12 H12B 109.467 no
H12A C12 H12C 109.466 no
H12B C12 H12C 109.464 no
C13 C14 H14 119.487 no
C15 C14 H14 119.485 no
C14 C15 H15 120.566 no
C16 C15 H15 120.567 no
C16 C17 H17 120.626 no
C18 C17 H17 120.610 no
C13 C18 H18 119.518 no
C17 C18 H18 119.526 no
C3 C19 H19A 119.998 no
C3 C19 H19B 119.996 no
H19A C19 H19B 120.006 no
C4 C20 H20A 109.468 no
C4 C20 H20B 109.471 no
C4 C20 H20C 109.470 no
H20A C20 H20B 109.477 no
H20A C20 H20C 109.461 no
H20B C20 H20C 109.481 no
C21 C22 H22 110.253 no
C23 C22 H22 110.247 no
C33 C22 H22 110.252 no
C24 C25 H25A 109.260 no
C24 C25 H25B 109.263 no
C26 C25 H25A 109.270 no
C26 C25 H25B 109.273 no
H25A C25 H25B 107.936 no
C25 C26 H26A 109.000 no
C25 C26 H26B 109.005 no
C27 C26 H26A 109.005 no
C27 C26 H26B 108.999 no
H26A C26 H26B 107.788 no
C29 C30 H30A 109.470 no
C29 C30 H30B 109.472 no
C29 C30 H30C 109.459 no
H30A C30 H30B 109.481 no
H30A C30 H30C 109.473 no
H30B C30 H30C 109.472 no
C29 C31 H31A 109.474 no
C29 C31 H31B 109.469 no
C29 C31 H31C 109.477 no
H31A C31 H31B 109.478 no
H31A C31 H31C 109.473 no
H31B C31 H31C 109.457 no
C29 C32 H32A 109.464 no
C29 C32 H32B 109.471 no
C29 C32 H32C 109.473 no
H32A C32 H32B 109.474 no
H32A C32 H32C 109.479 no
H32B C32 H32C 109.466 no
C33 C34 H34 119.695 no
C35 C34 H34 119.693 no
C34 C35 H35 120.495 no
C36 C35 H35 120.503 no
C36 C37 H37 120.554 no
C38 C37 H37 120.549 no
C33 C38 H38 119.641 no
C37 C38 H38 119.652 no
C23 C39 H39A 119.989 no
C23 C39 H39B 120.001 no
H39A C39 H39B 120.010 no
C24 C40 H40A 109.473 no
C24 C40 H40B 109.464 no
C24 C40 H40C 109.472 no
H40A C40 H40B 109.476 no
H40A C40 H40C 109.471 no
H40B C40 H40C 109.472 no

loop_
_geom_bond_atom_site_label_1
_geom_bond_atom_site_label_2
_geom_bond_distance
_geom_bond_publ_flag
Br1 C16 1.901(3) yes
Br2 C36 1.903(2) yes
O1 C1 1.431(3) yes
O1 C4 1.457(3) yes
O2 C8 1.199(3) yes
O3 C8 1.326(3) yes
O3 C9 1.487(2) yes
O4 C7 1.208(3) yes
O5 C21 1.428(2) yes
O5 C24 1.456(3) yes
O6 C28 1.199(3) yes
O7 C28 1.326(3) yes
O7 C29 1.485(3) yes
O8 C27 1.206(3) yes
C1 C2 1.564(4) yes
C1 C7 1.547(4) yes
C1 C8 1.532(3) yes
C2 C3 1.528(2) yes
C2 C13 1.521(4) yes
C3 C4 1.524(4) yes
C3 C19 1.321(4) yes
C4 C5 1.525(4) yes
C4 C20 1.521(3) yes
C5 C6 1.542(3) yes
C6 C7 1.507(3) yes
C9 C10 1.515(4) yes
C9 C11 1.513(4) yes
C9 C12 1.531(4) yes
C13 C14 1.388(3) yes
C13 C18 1.396(3) yes
C14 C15 1.397(4) yes
C15 C16 1.374(4) yes
C16 C17 1.387(3) yes
C17 C18 1.389(4) yes
C21 C22 1.557(3) yes
C21 C27 1.551(3) yes
C21 C28 1.528(3) yes
C22 C23 1.531(3) yes
C22 C33 1.522(3) yes
C23 C24 1.526(3) yes
C23 C39 1.317(4) yes
C24 C25 1.529(3) yes
C24 C40 1.505(4) yes
C25 C26 1.541(4) yes
C26 C27 1.512(3) yes
C29 C30 1.517(4) yes
C29 C31 1.510(3) yes
C29 C32 1.522(4) yes
C33 C34 1.390(3) yes
C33 C38 1.394(4) yes
C34 C35 1.390(3) yes
C35 C36 1.374(4) yes
C36 C37 1.382(3) yes
C37 C38 1.384(3) yes
C2 H2 1.000 no
C5 H5A 0.990 no
C5 H5B 0.990 no
C6 H6A 0.990 no
C6 H6B 0.990 no
C10 H10A 0.980 no
C10 H10B 0.980 no
C10 H10C 0.980 no
C11 H11A 0.980 no
C11 H11B 0.980 no
C11 H11C 0.980 no
C12 H12A 0.980 no
C12 H12B 0.980 no
C12 H12C 0.980 no
C14 H14 0.950 no
C15 H15 0.950 no
C17 H17 0.950 no
C18 H18 0.950 no
C19 H19A 0.950 no
C19 H19B 0.950 no
C20 H20A 0.980 no
C20 H20B 0.980 no
C20 H20C 0.980 no
C22 H22 1.000 no
C25 H25A 0.990 no
C25 H25B 0.990 no
C26 H26A 0.990 no
C26 H26B 0.990 no
C30 H30A 0.980 no
C30 H30B 0.980 no
C30 H30C 0.980 no
C31 H31A 0.980 no
C31 H31B 0.980 no
C31 H31C 0.980 no
C32 H32A 0.980 no
C32 H32B 0.980 no
C32 H32C 0.980 no
C34 H34 0.950 no
C35 H35 0.950 no
C37 H37 0.950 no
C38 H38 0.950 no
C39 H39A 0.950 no
C39 H39B 0.950 no
C40 H40A 0.980 no
C40 H40B 0.980 no
C40 H40C 0.980 no

loop_
_geom_contact_atom_site_label_1
_geom_contact_atom_site_label_2
_geom_contact_distance
_geom_contact_publ_flag
_geom_contact_site_symmetry_2
O1 O2 2.682(2) no .
O1 O3 3.5574(18) no .
O1 O4 3.319(2) no .
O1 C6 2.858(3) no .
O1 C13 3.225(3) no .
O1 C18 3.269(3) no .
O1 C19 3.585(3) no .
O2 O4 3.519(3) no .
O2 C2 3.570(3) no .
O2 C7 3.386(3) no .
O2 C9 2.828(3) no .
O2 C10 3.026(3) no .
O2 C12 2.983(3) no .
O2 C18 3.530(4) no .
O3 O4 2.942(2) no .
O3 C2 2.892(3) no .
O3 C7 2.993(3) no .
O3 C13 2.975(3) no .
O3 C14 3.301(3) no .
O4 C2 3.539(3) no .
O4 C5 3.594(2) no .
O4 C8 2.759(3) no .
O5 O6 2.666(2) no .
O5 O7 3.5421(19) no .
O5 O8 3.333(3) no .
O5 C26 2.857(3) no .
O5 C33 3.228(2) no .
O5 C38 3.300(3) no .
O5 C39 3.585(3) no .
O6 O8 3.581(2) no .
O6 C22 3.555(3) no .
O6 C27 3.414(3) no .
O6 C29 2.833(3) no .
O6 C30 2.967(3) no .
O6 C32 3.053(2) no .
O6 C38 3.561(4) no .
O7 O8 2.8508(19) no .
O7 C22 2.921(3) no .
O7 C27 2.925(2) no .
O7 C33 3.036(3) no .
O7 C34 3.281(3) no .
O8 C22 3.526(3) no .
O8 C25 3.598(3) no .
O8 C28 2.772(3) no .
C1 C5 2.891(3) no .
C1 C18 3.149(4) no .
C2 C5 3.292(3) no .
C2 C6 3.074(4) no .
C3 C6 2.963(4) no .
C3 C7 3.145(4) no .
C3 C18 3.050(3) no .
C4 C7 2.828(3) no .
C4 C13 3.543(3) no .
C5 C19 3.351(4) no .
C8 C10 3.010(3) no .
C8 C12 2.983(3) no .
C8 C13 2.878(4) no .
C8 C18 3.212(4) no .
C13 C16 2.775(4) no .
C13 C19 3.149(3) no .
C14 C17 2.777(4) no .
C15 C18 2.778(3) no .
C19 C20 3.080(4) no .
C21 C25 2.881(3) no .
C21 C38 3.176(4) no .
C21 C40 3.584(3) no .
C22 C25 3.277(3) no .
C22 C26 3.051(3) no .
C23 C26 2.951(4) no .
C23 C27 3.148(4) no .
C23 C38 3.011(3) no .
C24 C27 2.843(4) no .
C24 C33 3.541(3) no .
C25 C39 3.340(4) no .
C28 C30 2.958(4) no .
C28 C31 3.599(3) no .
C28 C32 3.024(3) no .
C28 C33 2.871(4) no .
C28 C38 3.276(4) no .
C33 C36 2.764(3) no .
C33 C39 3.158(3) no .
C34 C37 2.775(4) no .
C35 C38 2.774(3) no .
C38 C39 3.549(3) no .
C39 C40 3.082(3) no .
Br1 C35 3.527(3) no 2_645
Br1 C36 3.454(3) no 2_645
Br2 C31 3.564(3) no 2_645
O1 C6 3.525(3) no 1_545
O2 O4 3.393(3) no 1_545
O2 C2 3.366(3) no 1_545
O2 C6 3.301(3) no 1_545
O2 C7 3.168(3) no 1_545
O4 O2 3.393(3) no 1_565
O4 C39 3.543(3) no 1_455
O4 C40 3.376(3) no 1_455
O5 C26 3.482(3) no 1_545
O6 O8 3.352(2) no 1_545
O6 C22 3.443(3) no 1_545
O6 C26 3.431(3) no 1_545
O6 C27 3.214(3) no 1_545
O8 O6 3.352(2) no 1_565
O8 C5 3.296(3) no 2_646
O8 C5 3.548(3) no 2_656
O8 C6 3.264(3) no 2_646
O8 C20 3.439(4) no 2_656
C2 O2 3.366(3) no 1_565
C5 O8 3.548(3) no 2_646
C5 O8 3.296(3) no 2_656
C6 O1 3.525(3) no 1_565
C6 O2 3.301(3) no 1_565
C6 O8 3.264(3) no 2_656
C6 C27 3.561(3) no 2_656
C7 O2 3.168(3) no 1_565
C14 C17 3.489(4) no 1_565
C17 C14 3.489(4) no 1_545
C20 O8 3.439(4) no 2_646
C22 O6 3.443(3) no 1_565
C26 O5 3.482(3) no 1_565
C26 O6 3.431(3) no 1_565
C27 O6 3.214(3) no 1_565
C27 C6 3.561(3) no 2_646
C31 Br2 3.564(3) no 2_655
C34 C37 3.567(4) no 1_565
C35 Br1 3.527(3) no 2_655
C36 Br1 3.454(3) no 2_655
C37 C34 3.567(4) no 1_545
C39 O4 3.543(3) no 1_655
C40 O4 3.376(3) no 1_655
Br1 H15 2.9268 no .
Br1 H17 2.9026 no .
Br2 H35 2.9123 no .
Br2 H37 2.9104 no .
O1 H2 3.1755 no .
O1 H5A 3.2662 no .
O1 H5B 2.6433 no .
O1 H6B 3.4503 no .
O1 H18 2.6975 no .
O1 H20A 2.5938 no .
O1 H20B 2.5911 no .
O1 H20C 3.2518 no .
O2 H10B 3.4701 no .
O2 H10C 2.4306 no .
O2 H12B 2.5241 no .
O2 H12C 3.1676 no .
O2 H18 3.3131 no .
O3 H2 3.0158 no .
O3 H10A 3.3016 no .
O3 H10B 2.6320 no .
O3 H10C 2.6709 no .
O3 H11A 2.4926 no .
O3 H11B 3.2073 no .
O3 H11C 2.5109 no .
O3 H12A 3.2848 no .
O3 H12B 2.8169 no .
O3 H12C 2.5235 no .
O3 H14 3.3713 no .
O4 H2 3.4373 no .
O4 H6A 2.5185 no .
O4 H6B 2.9009 no .
O4 H10B 3.5482 no .
O5 H22 3.1763 no .
O5 H25A 3.2602 no .
O5 H25B 2.6327 no .
O5 H26B 3.4462 no .
O5 H38 2.7597 no .
O5 H40A 2.5323 no .
O5 H40B 2.5952 no .
O5 H40C 3.2295 no .
O6 H30B 3.2790 no .
O6 H30C 2.4108 no .
O6 H32B 2.5520 no .
O6 H32C 3.3378 no .
O6 H38 3.4156 no .
O7 H22 3.0397 no .
O7 H30A 3.2922 no .
O7 H30B 2.5726 no .
O7 H30C 2.7265 no .
O7 H31A 2.4875 no .
O7 H31B 3.1991 no .
O7 H31C 2.4944 no .
O7 H32A 3.2824 no .
O7 H32B 2.7631 no .
O7 H32C 2.5348 no .
O7 H34 3.2846 no .
O8 H22 3.4103 no .
O8 H26A 2.5235 no .
O8 H26B 2.9014 no .
O8 H30B 3.2364 no .
C1 H5B 3.3686 no .
C1 H6A 3.3780 no .
C1 H6B 2.9477 no .
C1 H18 2.9860 no .
C2 H6B 2.9656 no .
C2 H14 2.6719 no .
C2 H18 2.6864 no .
C2 H19A 3.3887 no .
C2 H19B 2.7199 no .
C3 H5A 2.7493 no .
C3 H5B 3.3658 no .
C3 H6B 2.8595 no .
C3 H18 2.8556 no .
C3 H20A 2.7200 no .
C3 H20B 3.3871 no .
C3 H20C 2.8140 no .
C4 H2 3.1297 no .
C4 H6A 3.3498 no .
C4 H6B 2.9158 no .
C4 H18 3.1771 no .
C4 H19A 2.7328 no .
C4 H19B 3.3908 no .
C5 H2 3.5875 no .
C5 H19A 3.4228 no .
C5 H20A 3.3666 no .
C5 H20B 2.7134 no .
C5 H20C 2.7354 no .
C6 H2 3.0034 no .
C7 H2 2.6061 no .
C7 H5A 3.3512 no .
C7 H5B 2.9274 no .
C8 H2 3.0964 no .
C8 H10B 3.2509 no .
C8 H10C 2.7618 no .
C8 H12B 2.9151 no .
C8 H12C 2.9956 no .
C8 H18 3.1885 no .
C10 H11A 2.6957 no .
C10 H11B 2.7149 no .
C10 H11C 3.3485 no .
C10 H12A 2.8618 no .
C10 H12B 2.6068 no .
C10 H12C 3.3449 no .
C11 H10A 2.7392 no .
C11 H10B 2.6733 no .
C11 H10C 3.3471 no .
C11 H12A 2.6103 no .
C11 H12B 3.3366 no .
C11 H12C 2.7895 no .
C12 H10A 2.7252 no .
C12 H10B 3.3671 no .
C12 H10C 2.7180 no .
C12 H11A 3.3478 no .
C12 H11B 2.7261 no .
C12 H11C 2.6581 no .
C13 H12C 3.2163 no .
C13 H15 3.2807 no .
C13 H17 3.2826 no .
C13 H19B 3.0506 no .
C14 H2 2.5833 no .
C14 H11C 3.3022 no .
C14 H12C 3.1087 no .
C14 H18 3.2531 no .
C14 H19B 3.5770 no .
C15 H12C 3.0427 no .
C15 H17 3.2663 no .
C16 H12C 3.0517 no .
C16 H14 3.2416 no .
C16 H18 3.2479 no .
C17 H12C 3.1708 no .
C17 H15 3.2677 no .
C18 H2 3.3505 no .
C18 H12C 3.2434 no .
C18 H14 3.2541 no .
C19 H2 2.8377 no .
C19 H5A 3.1979 no .
C19 H6B 3.5685 no .
C19 H18 3.5341 no .
C19 H20A 3.1516 no .
C19 H20C 2.9380 no .
C20 H5A 2.7643 no .
C20 H5B 2.6779 no .
C20 H18 3.4306 no .
C20 H19A 2.8625 no .
C21 H25B 3.3551 no .
C21 H26A 3.3771 no .
C21 H26B 2.9410 no .
C21 H38 3.0473 no .
C22 H26B 2.9361 no .
C22 H34 2.6715 no .
C22 H38 2.6849 no .
C22 H39A 3.3924 no .
C22 H39B 2.7297 no .
C23 H25A 2.7414 no .
C23 H25B 3.3600 no .
C23 H26B 2.8386 no .
C23 H38 2.7849 no .
C23 H40A 2.7545 no .
C23 H40B 3.3886 no .
C23 H40C 2.7823 no .
C24 H22 3.1315 no .
C24 H26A 3.3577 no .
C24 H26B 2.9187 no .
C24 H38 3.1449 no .
C24 H39A 2.7229 no .
C24 H39B 3.3868 no .
C25 H22 3.5692 no .
C25 H39A 3.4154 no .
C25 H40A 3.3655 no .
C25 H40B 2.6829 no .
C25 H40C 2.7770 no .
C26 H22 2.9727 no .
C27 H22 2.5844 no .
C27 H25A 3.3574 no .
C27 H25B 2.9267 no .
C28 H22 3.1018 no .
C28 H30B 3.0780 no .
C28 H30C 2.7814 no .
C28 H32B 2.8984 no .
C28 H32C 3.1203 no .
C28 H38 3.3061 no .
C30 H31A 2.6713 no .
C30 H31B 2.7139 no .
C30 H31C 3.3414 no .
C30 H32A 2.8360 no .
C30 H32B 2.6491 no .
C30 H32C 3.3606 no .
C31 H30A 2.6773 no .
C31 H30B 2.7110 no .
C31 H30C 3.3401 no .
C31 H32A 2.6466 no .
C31 H32B 3.3403 no .
C31 H32C 2.7504 no .
C32 H30A 2.7984 no .
C32 H30B 3.3677 no .
C32 H30C 2.6787 no .
C32 H31A 3.3444 no .
C32 H31B 2.7263 no .
C32 H31C 2.6633 no .
C33 H32C 3.4263 no .
C33 H35 3.2730 no .
C33 H37 3.2734 no .
C33 H39B 3.0668 no .
C34 H22 2.5847 no .
C34 H31C 3.5595 no .
C34 H32C 3.0980 no .
C34 H38 3.2567 no .
C35 H32C 3.0421 no .
C35 H37 3.2622 no .
C36 H32C 3.3023 no .
C36 H34 3.2390 no .
C36 H38 3.2408 no .
C37 H35 3.2630 no .
C38 H22 3.3459 no .
C38 H34 3.2576 no .
C38 H40A 3.5677 no .
C39 H22 2.8501 no .
C39 H25A 3.1872 no .
C39 H26B 3.5475 no .
C39 H38 3.4065 no .
C39 H40A 3.2163 no .
C39 H40C 2.8935 no .
C40 H25A 2.7754 no .
C40 H25B 2.6822 no .
C40 H38 3.3598 no .
C40 H39A 2.8651 no .
H2 H6B 2.6280 no .
H2 H14 2.3579 no .
H2 H19B 2.8181 no .
H5A H6A 2.5058 no .
H5A H6B 2.2688 no .
H5A H19A 3.0651 no .
H5A H20B 3.0574 no .
H5A H20C 2.6071 no .
H5B H6A 2.2714 no .
H5B H6B 2.8518 no .
H5B H20A 3.5734 no .
H5B H20B 2.4912 no .
H5B H20C 2.9593 no .
H10A H11A 3.0323 no .
H10A H11B 2.5811 no .
H10A H12A 2.7198 no .
H10A H12B 2.8245 no .
H10B H11A 2.4895 no .
H10B H11B 2.9619 no .
H10B H11C 3.5655 no .
H10B H12B 3.5265 no .
H10C H11A 3.5684 no .
H10C H12A 3.2002 no .
H10C H12B 2.4388 no .
H10C H12C 3.5168 no .
H11A H12A 3.5380 no .
H11B H12A 2.4733 no .
H11B H12B 3.5504 no .
H11B H12C 3.1621 no .
H11C H12A 2.7922 no .
H11C H12B 3.5877 no .
H11C H12C 2.5924 no .
H11C H14 3.0690 no .
H12C H15 3.5270 no .
H14 H15 2.3472 no .
H17 H18 2.3413 no .
H18 H20A 2.7850 no .
H19A H20A 3.0121 no .
H19A H20C 2.4346 no .
H22 H26B 2.5911 no .
H22 H34 2.3635 no .
H22 H39B 2.8346 no .
H25A H26A 2.5006 no .
H25A H26B 2.2699 no .
H25A H39A 3.0598 no .
H25A H40B 3.0179 no .
H25A H40C 2.6611 no .
H25B H26A 2.2718 no .
H25B H26B 2.8519 no .
H25B H40A 3.5580 no .
H25B H40B 2.4592 no .
H25B H40C 3.0176 no .
H30A H31A 2.9256 no .
H30A H31B 2.5239 no .
H30A H31C 3.5815 no .
H30A H32A 2.7501 no .
H30A H32B 2.9825 no .
H30B H31A 2.5144 no .
H30B H31B 3.0400 no .
H30B H31C 3.5855 no .
H30B H32B 3.5278 no .
H30C H31A 3.5738 no .
H30C H31B 3.5885 no .
H30C H32A 3.0853 no .
H30C H32B 2.4191 no .
H30C H32C 3.5224 no .
H31A H32A 3.5635 no .
H31B H32A 2.5058 no .
H31B H32B 3.5768 no .
H31B H32C 3.1084 no .
H31C H32A 2.8582 no .
H31C H32B 3.5815 no .
H31C H32C 2.5497 no .
H31C H34 3.1875 no .
H32C H34 3.4530 no .
H32C H35 3.3745 no .
H34 H35 2.3426 no .
H37 H38 2.3369 no .
H38 H40A 2.6945 no .
H39A H40A 3.0858 no .
H39A H40C 2.3897 no .
Br1 H11B 3.2265 no 2_545
Br1 H15 3.5394 no 1_545
Br1 H37 3.1758 no 2_655
Br2 H31B 3.4817 no 2_645
Br2 H31C 2.7974 no 2_645
Br2 H32A 3.5667 no 2_655
Br2 H32C 3.5206 no 2_645
Br2 H35 3.1565 no 2_645
O1 H6B 2.5550 no 1_545
O1 H26A 3.3575 no 2_646
O2 H2 2.4322 no 1_545
O2 H6B 2.6194 no 1_545
O3 H12B 3.4473 no 1_565
O4 H26A 3.2490 no 2_646
O4 H39A 2.6041 no 1_455
O4 H40C 2.4080 no 1_455
O5 H6A 3.2069 no 2_646
O5 H26B 2.5146 no 1_545
O6 H5B 3.0438 no 2_646
O6 H22 2.5089 no 1_545
O6 H26B 2.7931 no 1_545
O8 H5A 2.7061 no 2_646
O8 H5B 3.4667 no 2_646
O8 H5B 2.6700 no 2_656
O8 H6A 2.8630 no 2_646
O8 H6B 3.1402 no 2_646
O8 H20B 2.5390 no 2_656
C1 H6B 3.5108 no 1_545
C5 H26A 3.3057 no 2_646
C6 H25B 3.5951 no 2_656
C6 H26A 3.3404 no 2_646
C7 H26A 3.1779 no 2_646
C7 H40C 3.4693 no 1_455
C8 H2 3.3691 no 1_545
C8 H6B 3.3842 no 1_545
C10 H11A 3.4551 no 1_545
C10 H39B 3.2899 no 1_445
C10 H40A 3.3008 no 1_455
C11 H12A 3.5167 no 1_565
C11 H12A 3.2764 no 2_555
C11 H12B 3.0995 no 1_565
C12 H11A 3.3570 no 1_545
C12 H11B 3.5798 no 2_545
C12 H11C 3.2344 no 1_545
C12 H11C 3.4413 no 2_545
C12 H14 3.1455 no 1_545
C13 H17 3.5856 no 1_565
C13 H31B 3.4250 no .
C14 H12B 3.4261 no 1_565
C14 H17 2.9391 no 1_565
C15 H17 3.4770 no 1_565
C16 H14 3.5873 no 1_545
C16 H31B 3.4521 no .
C17 H14 2.9395 no 1_545
C17 H19B 3.3152 no 1_545
C17 H30A 3.5856 no .
C17 H31B 3.0597 no .
C17 H32A 3.3288 no .
C18 H2 3.4695 no 1_545
C18 H14 3.4905 no 1_545
C18 H19B 3.1700 no 1_545
C18 H30A 3.3500 no .
C18 H31B 3.0321 no .
C19 H18 3.0894 no 1_565
C19 H20A 3.1125 no 1_565
C19 H30A 3.1101 no 1_565
C19 H31A 3.0075 no .
C19 H31B 3.3287 no .
C21 H6A 3.5492 no 2_646
C21 H26B 3.5639 no 1_545
C23 H10B 3.5194 no 1_655
C24 H26B 3.5927 no 1_545
C25 H6A 3.2754 no 2_646
C25 H40B 2.9295 no 2_756
C26 H5B 3.0873 no 2_656
C26 H6A 3.1568 no 2_646
C27 H5A 3.5186 no 2_646
C27 H5B 3.1603 no 2_656
C27 H6A 2.8490 no 2_646
C28 H5B 3.5038 no 2_646
C28 H22 3.4489 no 1_545
C28 H26B 3.5096 no 1_545
C30 H5A 3.5270 no 2_646
C30 H19B 3.3816 no 1_545
C30 H20A 3.3907 no .
C30 H31A 3.3229 no 1_545
C31 H19B 3.2925 no .
C31 H30C 3.5793 no 1_565
C31 H32A 3.5850 no 1_565
C31 H32B 3.1088 no 1_565
C32 H31A 3.4960 no 1_545
C32 H31C 3.1712 no 1_545
C32 H34 3.5233 no 1_545
C34 H37 3.0589 no 1_565
C35 H37 3.5592 no 1_565
C37 H34 3.0609 no 1_545
C37 H39B 3.5070 no 1_545
C38 H10B 3.5453 no 1_655
C38 H22 3.4955 no 1_545
C38 H34 3.5702 no 1_545
C38 H39B 3.3438 no 1_545
C39 H10B 3.0058 no 1_655
C39 H10C 3.2585 no 1_665
C39 H38 3.2584 no 1_565
C39 H40A 3.0012 no 1_565
C40 H10B 3.3606 no 1_655
C40 H25A 3.2135 no 2_746
C40 H25B 3.3140 no 2_746
C40 H26B 3.5376 no 1_545
H2 O2 2.4322 no 1_565
H2 C8 3.3691 no 1_565
H2 C18 3.4695 no 1_565
H2 H12B 3.1550 no 1_565
H2 H17 3.5813 no 1_565
H2 H18 2.9941 no 1_565
H5A O8 2.7061 no 2_656
H5A C27 3.5186 no 2_656
H5A C30 3.5270 no 2_656
H5A H20A 3.5947 no 1_565
H5A H20B 2.9256 no 1_565
H5A H30B 2.8503 no 2_656
H5A H30C 3.3125 no 2_656
H5B O6 3.0438 no 2_656
H5B O8 2.6700 no 2_646
H5B O8 3.4667 no 2_656
H5B C26 3.0873 no 2_646
H5B C27 3.1603 no 2_646
H5B C28 3.5038 no 2_656
H5B H26A 2.6092 no 2_646
H5B H26B 3.0507 no 2_646
H5B H30B 3.5545 no 2_656
H5B H30C 3.2602 no 2_656
H6A O5 3.2069 no 2_656
H6A O8 2.8630 no 2_656
H6A C21 3.5492 no 2_656
H6A C25 3.2754 no 2_656
H6A C26 3.1568 no 2_656
H6A C27 2.8490 no 2_656
H6A H25B 2.6807 no 2_656
H6A H26A 3.1090 no 2_646
H6A H26A 2.9623 no 2_656
H6A H26B 3.3874 no 2_646
H6B O1 2.5550 no 1_565
H6B O2 2.6194 no 1_565
H6B O8 3.1402 no 2_656
H6B C1 3.5108 no 1_565
H6B C8 3.3842 no 1_565
H6B H20B 3.3382 no 1_565
H6B H26A 3.3074 no 2_656
H10A H11A 3.0364 no 1_545
H10A H15 3.1363 no 2_545
H10A H37 3.3716 no 1_455
H10A H38 3.4165 no 1_455
H10A H39B 2.9838 no 1_445
H10B C23 3.5194 no 1_455
H10B C38 3.5453 no 1_455
H10B C39 3.0058 no 1_455
H10B C40 3.3606 no 1_455
H10B H38 3.0971 no 1_455
H10B H39A 2.7948 no 1_455
H10B H39B 3.4209 no 1_445
H10B H39B 3.3010 no 1_455
H10B H40A 2.7421 no 1_455
H10B H40C 3.1823 no 1_455
H10C C39 3.2585 no 1_445
H10C H11A 3.0807 no 1_545
H10C H39A 2.8920 no 1_445
H10C H39B 2.9397 no 1_445
H10C H40A 3.0057 no 1_455
H11A C10 3.4551 no 1_565
H11A C12 3.3570 no 1_565
H11A H10A 3.0364 no 1_565
H11A H10C 3.0807 no 1_565
H11A H12A 3.2020 no 1_565
H11A H12B 2.7135 no 1_565
H11A H39A 3.4505 no 1_455
H11A H39B 3.4281 no 1_455
H11B Br1 3.2265 no 2_555
H11B C12 3.5798 no 2_555
H11B H12A 3.0507 no 2_555
H11B H12C 3.2988 no 2_555
H11B H15 2.9823 no 2_545
H11C C12 3.2344 no 1_565
H11C C12 3.4413 no 2_555
H11C H12A 2.9774 no 1_565
H11C H12A 2.6215 no 2_555
H11C H12B 2.6194 no 1_565
H11C H12C 3.4313 no 2_555
H12A C11 3.5167 no 1_545
H12A C11 3.2764 no 2_545
H12A H11A 3.2020 no 1_545
H12A H11B 3.0507 no 2_545
H12A H11C 2.9774 no 1_545
H12A H11C 2.6215 no 2_545
H12A H14 3.5424 no 1_545
H12A H15 3.3265 no 2_545
H12B O3 3.4473 no 1_545
H12B C11 3.0995 no 1_545
H12B C14 3.4261 no 1_545
H12B H2 3.1550 no 1_545
H12B H11A 2.7135 no 1_545
H12B H11C 2.6194 no 1_545
H12B H14 2.5999 no 1_545
H12C H11B 3.2988 no 2_545
H12C H11C 3.4313 no 2_545
H12C H14 2.8812 no 1_545
H14 C12 3.1455 no 1_565
H14 C16 3.5873 no 1_565
H14 C17 2.9395 no 1_565
H14 C18 3.4905 no 1_565
H14 H12A 3.5424 no 1_565
H14 H12B 2.5999 no 1_565
H14 H12C 2.8812 no 1_565
H14 H17 2.6289 no 1_565
H14 H18 3.5870 no 1_565
H15 Br1 3.5394 no 1_565
H15 H10A 3.1363 no 2_555
H15 H11B 2.9823 no 2_555
H15 H12A 3.3265 no 2_555
H15 H17 3.5639 no 1_565
H17 C13 3.5856 no 1_545
H17 C14 2.9391 no 1_545
H17 C15 3.4770 no 1_545
H17 H2 3.5813 no 1_545
H17 H14 2.6289 no 1_545
H17 H15 3.5639 no 1_545
H17 H19B 2.7830 no 1_545
H17 H30A 3.3615 no .
H17 H31B 3.3540 no .
H17 H32A 2.9359 no .
H18 C19 3.0894 no 1_545
H18 H2 2.9941 no 1_545
H18 H14 3.5870 no 1_545
H18 H19B 2.4656 no 1_545
H18 H30A 2.9079 no .
H18 H31B 3.3036 no .
H19A H20A 2.9698 no 1_565
H19A H20B 3.4971 no 2_656
H19A H20C 3.1104 no 2_656
H19A H30A 3.0456 no 1_565
H19A H30B 3.4085 no .
H19A H30C 3.4103 no 1_565
H19A H31A 2.9490 no .
H19B C17 3.3152 no 1_565
H19B C18 3.1700 no 1_565
H19B C30 3.3816 no 1_565
H19B C31 3.2925 no .
H19B H17 2.7830 no 1_565
H19B H18 2.4656 no 1_565
H19B H20A 3.1328 no 1_565
H19B H30A 2.5272 no 1_565
H19B H30C 3.4319 no 1_565
H19B H31A 2.7174 no .
H19B H31B 2.9956 no .
H20A C19 3.1125 no 1_545
H20A C30 3.3907 no .
H20A H5A 3.5947 no 1_545
H20A H19A 2.9698 no 1_545
H20A H19B 3.1328 no 1_545
H20A H20C 3.4784 no 2_646
H20A H30A 2.8241 no .
H20A H30B 3.0851 no .
H20B O8 2.5390 no 2_646
H20B H5A 2.9256 no 1_545
H20B H6B 3.3382 no 1_545
H20B H19A 3.4971 no 2_646
H20B H30B 3.5530 no 2_646
H20B H30C 3.5396 no 2_656
H20C H19A 3.1104 no 2_646
H20C H20A 3.4784 no 2_656
H20C H30B 3.5062 no .
H20C H30B 3.4527 no 2_656
H20C H30C 3.4656 no 2_656
H22 O6 2.5089 no 1_565
H22 C28 3.4489 no 1_565
H22 C38 3.4955 no 1_565
H22 H32B 3.5291 no 1_565
H22 H38 3.0349 no 1_565
H25A C40 3.2135 no 2_756
H25A H25B 3.0471 no 2_756
H25A H40A 3.4491 no 1_565
H25A H40B 2.8937 no 1_565
H25A H40B 2.4229 no 2_756
H25A H40C 3.1997 no 2_756
H25B C6 3.5951 no 2_646
H25B C40 3.3140 no 2_756
H25B H6A 2.6807 no 2_646
H25B H25A 3.0471 no 2_746
H25B H40B 2.5529 no 2_756
H25B H40C 3.3162 no 2_756
H26A O1 3.3575 no 2_656
H26A O4 3.2490 no 2_656
H26A C5 3.3057 no 2_656
H26A C6 3.3404 no 2_656
H26A C7 3.1779 no 2_656
H26A H5B 2.6092 no 2_656
H26A H6A 2.9623 no 2_646
H26A H6A 3.1090 no 2_656
H26A H6B 3.3074 no 2_646
H26A H40C 3.3745 no 2_756
H26B O5 2.5146 no 1_565
H26B O6 2.7931 no 1_565
H26B C21 3.5639 no 1_565
H26B C24 3.5927 no 1_565
H26B C28 3.5096 no 1_565
H26B C40 3.5376 no 1_565
H26B H5B 3.0507 no 2_656
H26B H6A 3.3874 no 2_656
H26B H40A 3.4090 no 1_565
H26B H40B 3.1294 no 1_565
H30A C17 3.5856 no .
H30A C18 3.3500 no .
H30A C19 3.1101 no 1_545
H30A H17 3.3615 no .
H30A H18 2.9079 no .
H30A H19A 3.0456 no 1_545
H30A H19B 2.5272 no 1_545
H30A H20A 2.8241 no .
H30A H31A 3.1164 no 1_545
H30B H5A 2.8503 no 2_646
H30B H5B 3.5545 no 2_646
H30B H19A 3.4085 no .
H30B H20A 3.0851 no .
H30B H20B 3.5530 no 2_656
H30B H20C 3.5062 no .
H30B H20C 3.4527 no 2_646
H30C C31 3.5793 no 1_545
H30C H5A 3.3125 no 2_646
H30C H5B 3.2602 no 2_646
H30C H19A 3.4103 no 1_545
H30C H19B 3.4319 no 1_545
H30C H20B 3.5396 no 2_646
H30C H20C 3.4656 no 2_646
H30C H31A 2.7171 no 1_545
H31A C19 3.0075 no .
H31A C30 3.3229 no 1_565
H31A C32 3.4960 no 1_565
H31A H19A 2.9490 no .
H31A H19B 2.7174 no .
H31A H30A 3.1164 no 1_565
H31A H30C 2.7171 no 1_565
H31A H32A 3.3914 no 1_565
H31A H32B 2.8535 no 1_565
H31B Br2 3.4817 no 2_655
H31B C13 3.4250 no .
H31B C16 3.4521 no .
H31B C17 3.0597 no .
H31B C18 3.0321 no .
H31B C19 3.3287 no .
H31B H17 3.3540 no .
H31B H18 3.3036 no .
H31B H19B 2.9956 no .
H31C Br2 2.7974 no 2_655
H31C C32 3.1712 no 1_565
H31C H32A 2.9830 no 1_565
H31C H32B 2.4930 no 1_565
H32A Br2 3.5667 no 2_645
H32A C17 3.3288 no .
H32A C31 3.5850 no 1_545
H32A H17 2.9359 no .
H32A H31A 3.3914 no 1_545
H32A H31C 2.9830 no 1_545
H32B C31 3.1088 no 1_545
H32B H22 3.5291 no 1_545
H32B H31A 2.8535 no 1_545
H32B H31C 2.4930 no 1_545
H32B H34 2.8059 no 1_545
H32C Br2 3.5206 no 2_655
H32C H34 3.3872 no 1_545
H32C H35 3.5885 no 2_645
H34 C32 3.5233 no 1_565
H34 C37 3.0609 no 1_565
H34 C38 3.5702 no 1_565
H34 H32B 2.8059 no 1_565
H34 H32C 3.3872 no 1_565
H34 H37 2.7943 no 1_565
H35 Br2 3.1565 no 2_655
H35 H32C 3.5885 no 2_655
H37 Br1 3.1758 no 2_645
H37 C34 3.0589 no 1_545
H37 C35 3.5592 no 1_545
H37 H10A 3.3716 no 1_655
H37 H34 2.7943 no 1_545
H37 H39B 2.9681 no 1_545
H38 C39 3.2584 no 1_545
H38 H10A 3.4165 no 1_655
H38 H10B 3.0971 no 1_655
H38 H22 3.0349 no 1_545
H38 H39B 2.6181 no 1_545
H39A O4 2.6041 no 1_655
H39A H10B 2.7948 no 1_655
H39A H10C 2.8920 no 1_665
H39A H11A 3.4505 no 1_655
H39A H40A 2.9733 no 1_565
H39B C10 3.2899 no 1_665
H39B C37 3.5070 no 1_565
H39B C38 3.3438 no 1_565
H39B H10A 2.9838 no 1_665
H39B H10B 3.3010 no 1_655
H39B H10B 3.4209 no 1_665
H39B H10C 2.9397 no 1_665
H39B H11A 3.4281 no 1_655
H39B H37 2.9681 no 1_565
H39B H38 2.6181 no 1_565
H39B H40A 3.0049 no 1_565
H40A C10 3.3008 no 1_655
H40A C39 3.0012 no 1_545
H40A H10B 2.7421 no 1_655
H40A H10C 3.0057 no 1_655
H40A H25A 3.4491 no 1_545
H40A H26B 3.4090 no 1_545
H40A H39A 2.9733 no 1_545
H40A H39B 3.0049 no 1_545
H40B C25 2.9295 no 2_746
H40B H25A 2.8937 no 1_545
H40B H25A 2.4229 no 2_746
H40B H25B 2.5529 no 2_746
H40B H26B 3.1294 no 1_545
H40C O4 2.4080 no 1_655
H40C C7 3.4693 no 1_655
H40C H10B 3.1823 no 1_655
H40C H25A 3.1997 no 2_746
H40C H25B 3.3162 no 2_746
H40C H26A 3.3745 no 2_746

loop_
_geom_torsion_atom_site_label_1
_geom_torsion_atom_site_label_2
_geom_torsion_atom_site_label_3
_geom_torsion_atom_site_label_4
_geom_torsion
_geom_torsion_publ_flag
C1 O1 C4 C3 -40.7(2) no
C1 O1 C4 C5 76.9(2) no
C1 O1 C4 C20 -161.94(19) no
C4 O1 C1 C2 44.0(2) no
C4 O1 C1 C7 -74.3(2) no
C4 O1 C1 C8 166.84(19) no
C8 O3 C9 C10 63.5(3) no
C8 O3 C9 C11 -177.5(2) no
C8 O3 C9 C12 -60.1(3) no
C9 O3 C8 O2 -1.0(4) no
C9 O3 C8 C1 178.60(19) no
C21 O5 C24 C23 -39.7(2) no
C21 O5 C24 C25 76.85(17) no
C21 O5 C24 C40 -161.69(15) no
C24 O5 C21 C22 42.98(18) no
C24 O5 C21 C27 -75.04(19) no
C24 O5 C21 C28 166.60(16) no
C28 O7 C29 C30 58.0(3) no
C28 O7 C29 C31 175.88(18) no
C28 O7 C29 C32 -66.5(2) no
C29 O7 C28 O6 3.5(4) no
C29 O7 C28 C21 -175.85(17) no
O1 C1 C2 C3 -28.0(2) no
O1 C1 C2 C13 91.71(17) no
O1 C1 C7 O4 -121.4(2) no
O1 C1 C7 C6 55.7(2) no
O1 C1 C8 O2 8.4(4) no
O1 C1 C8 O3 -171.2(2) no
C2 C1 C7 O4 125.1(2) no
C2 C1 C7 C6 -57.8(2) no
C7 C1 C2 C3 85.83(18) no
C7 C1 C2 C13 -154.41(14) no
C2 C1 C8 O2 125.3(3) no
C2 C1 C8 O3 -54.3(3) no
C8 C1 C2 C3 -147.13(18) no
C8 C1 C2 C13 -27.4(2) no
C7 C1 C8 O2 -107.1(3) no
C7 C1 C8 O3 73.3(3) no
C8 C1 C7 O4 -3.9(3) no
C8 C1 C7 C6 173.18(17) no
C1 C2 C3 C4 3.2(2) no
C1 C2 C3 C19 -177.6(2) no
C1 C2 C13 C14 121.2(2) no
C1 C2 C13 C18 -59.7(2) no
C3 C2 C13 C14 -125.6(2) no
C3 C2 C13 C18 53.5(3) no
C13 C2 C3 C4 -117.6(2) no
C13 C2 C3 C19 61.6(3) no
C2 C3 C4 O1 21.9(2) no
C2 C3 C4 C5 -93.1(2) no
C2 C3 C4 C20 138.13(18) no
C19 C3 C4 O1 -157.2(2) no
C19 C3 C4 C5 87.7(3) no
C19 C3 C4 C20 -41.0(3) no
O1 C4 C5 C6 -55.9(2) no
C3 C4 C5 C6 56.0(2) no
C20 C4 C5 C6 -174.02(19) no
C4 C5 C6 C7 36.8(3) no
C5 C6 C7 O4 139.9(2) no
C5 C6 C7 C1 -37.2(3) no
C2 C13 C14 C15 179.47(18) no
C2 C13 C18 C17 179.97(19) no
C14 C13 C18 C17 -0.9(3) no
C18 C13 C14 C15 0.3(3) no
C13 C14 C15 C16 0.7(4) no
C14 C15 C16 Br1 178.46(19) no
C14 C15 C16 C17 -1.3(4) no
Br1 C16 C17 C18 -179.01(15) no
C15 C16 C17 C18 0.7(4) no
C16 C17 C18 C13 0.4(4) no
O5 C21 C22 C23 -27.46(17) no
O5 C21 C22 C33 92.19(17) no
O5 C21 C27 O8 -121.72(19) no
O5 C21 C27 C26 55.9(2) no
O5 C21 C28 O6 4.3(3) no
O5 C21 C28 O7 -176.29(18) no
C22 C21 C27 O8 124.0(2) no
C22 C21 C27 C26 -58.31(19) no
C27 C21 C22 C23 86.95(18) no
C27 C21 C22 C33 -153.40(15) no
C22 C21 C28 O6 122.0(2) no
C22 C21 C28 O7 -58.6(3) no
C28 C21 C22 C23 -146.44(18) no
C28 C21 C22 C33 -26.8(3) no
C27 C21 C28 O6 -111.0(3) no
C27 C21 C28 O7 68.3(2) no
C28 C21 C27 O8 -5.1(3) no
C28 C21 C27 C26 172.59(14) no
C21 C22 C23 C24 3.06(19) no
C21 C22 C23 C39 -178.31(19) no
C21 C22 C33 C34 116.1(2) no
C21 C22 C33 C38 -64.7(3) no
C23 C22 C33 C34 -130.9(2) no
C23 C22 C33 C38 48.4(3) no
C33 C22 C23 C24 -117.28(18) no
C33 C22 C23 C39 61.3(3) no
C22 C23 C24 O5 21.5(2) no
C22 C23 C24 C25 -92.75(19) no
C22 C23 C24 C40 137.37(17) no
C39 C23 C24 O5 -157.2(2) no
C39 C23 C24 C25 88.6(3) no
C39 C23 C24 C40 -41.3(3) no
O5 C24 C25 C26 -56.1(2) no
C23 C24 C25 C26 55.5(3) no
C40 C24 C25 C26 -173.4(2) no
C24 C25 C26 C27 37.3(3) no
C25 C26 C27 O8 140.3(2) no
C25 C26 C27 C21 -37.3(2) no
C22 C33 C34 C35 179.5(2) no
C22 C33 C38 C37 -179.9(2) no
C34 C33 C38 C37 -0.7(4) no
C38 C33 C34 C35 0.3(4) no
C33 C34 C35 C36 0.4(4) no
C34 C35 C36 Br2 -178.8(2) no
C34 C35 C36 C37 -0.6(4) no
Br2 C36 C37 C38 178.44(17) no
C35 C36 C37 C38 0.2(4) no
C36 C37 C38 C33 0.4(4) no
